data_2220406
loop_
_publ_author_name
'Zhang, Yun-Qian'
'Zhang, Qi-Long'
'Zhu, Bi-Xue'

_publ_section_title 3,3'-Dibromo-4,4'-[(1<i>R</i>,2<i>R</i>)-cyclohexane-1,2-diyldiimino]dipent-3-en-2-one
_journal_coeditor_code AT2694
_journal_issue 1
_journal_name_full 'Acta Crystallographica Section E'
_journal_page_first o203
_journal_page_last o204
_journal_paper_doi 10.1107/S1600536808043213
_journal_volume 65
_journal_year 2009
_chemical_formula_moiety 'C16 H24 Br2 N2 O2'
_chemical_formula_sum 'C16 H24 Br2 N2 O2'
_chemical_formula_weight 436.19
_chemical_name_systematic
;
3,3'-Dibromo-4,4'-[(1<i>R</i>,2<i>R</i>)-cyclohexane-1,2-
diyldiimino]dipent-3-en-2-one
;
_space_group_IT_number 4
_symmetry_cell_setting monoclinic
_symmetry_space_group_name_Hall 'P 2yb'
_symmetry_space_group_name_H-M 'P 1 21 1'
_atom_sites_solution_hydrogens geom
_atom_sites_solution_primary direct
_atom_sites_solution_secondary difmap
_audit_creation_method SHELXL-97
_cell_angle_alpha 90.00
_cell_angle_beta 99.122(13)
_cell_angle_gamma 90.00
_cell_formula_units_Z 4
_cell_length_a 9.249(5)
_cell_length_b 9.350(6)
_cell_length_c 21.82(2)
_cell_measurement_reflns_used 5587
_cell_measurement_temperature 298(2)
_cell_measurement_theta_max 24.99
_cell_measurement_theta_min 0.95
_cell_volume 1863(2)
_computing_cell_refinement 'SAINT (Bruker, 2005)'
_computing_data_collection 'APEX2 (Bruker, 2005)'
_computing_data_reduction 'SAINT (Bruker, 2005)'
_computing_molecular_graphics 'Ortep-3 for Windows (Farrugia, 1997)'
_computing_publication_material 'WinGX (Farrugia, 1999)'
_computing_structure_refinement 'SHELXL97 (Sheldrick, 2008)'
_computing_structure_solution 'SHELXS97 (Sheldrick, 2008)'
_diffrn_ambient_temperature 298(2)
_diffrn_measured_fraction_theta_full 0.984
_diffrn_measured_fraction_theta_max 0.984
_diffrn_measurement_device_type 'Bruker APEXII CCD area-detector'
_diffrn_measurement_method '\f and \w scan'
_diffrn_radiation_monochromator graphite
_diffrn_radiation_source 'fine-focus sealed tube'
_diffrn_radiation_type MoK\a
_diffrn_radiation_wavelength 0.71073
_diffrn_reflns_av_R_equivalents 0.0546
_diffrn_reflns_av_sigmaI/netI 0.1004
_diffrn_reflns_limit_h_max 10
_diffrn_reflns_limit_h_min -10
_diffrn_reflns_limit_k_max 10
_diffrn_reflns_limit_k_min -9
_diffrn_reflns_limit_l_max 25
_diffrn_reflns_limit_l_min -25
_diffrn_reflns_number 12101
_diffrn_reflns_theta_full 24.99
_diffrn_reflns_theta_max 24.99
_diffrn_reflns_theta_min 0.95
_diffrn_standards_number 0
_exptl_absorpt_coefficient_mu 4.359
_exptl_absorpt_correction_T_max 0.5422
_exptl_absorpt_correction_T_min 0.4613
_exptl_absorpt_correction_type multi-scan
_exptl_absorpt_process_details '(SADABS; Bruker, 2005)'
_exptl_crystal_colour colourless
_exptl_crystal_density_diffrn 1.555
_exptl_crystal_density_method 'not measured'
_exptl_crystal_description prism
_exptl_crystal_F_000 880
_exptl_crystal_size_max 0.21
_exptl_crystal_size_mid 0.18
_exptl_crystal_size_min 0.16
_refine_diff_density_max 0.377
_refine_diff_density_min -0.422
_refine_ls_extinction_method none
_refine_ls_goodness_of_fit_ref 0.971
_refine_ls_hydrogen_treatment constr
_refine_ls_matrix_type full
_refine_ls_number_parameters 405
_refine_ls_number_reflns 3433
_refine_ls_number_restraints 1
_refine_ls_restrained_S_all 0.971
_refine_ls_R_factor_all 0.1122
_refine_ls_R_factor_gt 0.0418
_refine_ls_shift/su_max 0.000
_refine_ls_shift/su_mean 0.000
_refine_ls_structure_factor_coef Fsqd
_refine_ls_weighting_details 'calc w=1/[\s^2^(Fo^2^)+(0.0413P)^2^+0.0000P] where P=(Fo^2^+2Fc^2^)/3'
_refine_ls_weighting_scheme calc
_refine_ls_wR_factor_gt 0.0833
_refine_ls_wR_factor_ref 0.0957
_reflns_number_gt 1894
_reflns_number_total 3433
_reflns_threshold_expression >2sigma(I)
_cod_data_source_file at2694.cif
_cod_data_source_block I
_cod_original_cell_volume 1863(3)
_cod_original_sg_symbol_H-M 'P 21'
_cod_database_code 2220406
_cod_database_fobs_code 2220406

loop_
_symmetry_equiv_pos_as_xyz
'x, y, z'
'-x, y+1/2, -z'

loop_
_atom_site_type_symbol
_atom_site_label
_atom_site_fract_x
_atom_site_fract_y
_atom_site_fract_z
_atom_site_U_iso_or_equiv
_atom_site_adp_type
_atom_site_calc_flag
_atom_site_refinement_flags
_atom_site_occupancy
_atom_site_disorder_assembly
_atom_site_disorder_group
C C1 0.1762(11) 0.3858(14) 0.3222(5) 0.102(4) Uani d . 1 . .
H H1A 0.2497 0.3346 0.3045 0.153 Uiso calc R 1 . .
H H1B 0.1468 0.4689 0.2975 0.153 Uiso calc R 1 . .
H H1C 0.0929 0.3250 0.3230 0.153 Uiso calc R 1 . .
C C16 0.1713(12) 0.9661(18) 0.3226(5) 0.131(5) Uani d . 1 . .
H H16A 0.0735 0.9879 0.3029 0.197 Uiso calc R 1 . .
H H16B 0.2099 0.8896 0.3007 0.197 Uiso calc R 1 . .
H H16C 0.2319 1.0493 0.3221 0.197 Uiso calc R 1 . .
C C17 0.5609(13) 0.7298(16) 0.1865(4) 0.115(4) Uani d . 1 . .
H H17A 0.4725 0.7689 0.1975 0.172 Uiso calc R 1 . .
H H17B 0.6440 0.7704 0.2127 0.172 Uiso calc R 1 . .
H H17C 0.5612 0.6279 0.1919 0.172 Uiso calc R 1 . .
C C32 1.1245(13) 0.7174(16) 0.1748(4) 0.122(5) Uani d . 1 . .
H H32A 1.2105 0.7738 0.1732 0.183 Uiso calc R 1 . .
H H32B 1.1522 0.6277 0.1947 0.183 Uiso calc R 1 . .
H H32C 1.0604 0.7677 0.1979 0.183 Uiso calc R 1 . .
C C2 0.2376(11) 0.4310(12) 0.3872(4) 0.069(3) Uani d . 1 . .
C C3 0.3634(9) 0.5293(10) 0.4000(4) 0.055(2) Uani d . 1 . .
C C4 0.4082(8) 0.5911(10) 0.4549(4) 0.046(2) Uani d . 1 . .
C C5 0.5318(9) 0.6972(11) 0.4656(4) 0.070(3) Uani d . 1 . .
H H5A 0.4926 0.7922 0.4662 0.106 Uiso calc R 1 . .
H H5B 0.5895 0.6896 0.4329 0.106 Uiso calc R 1 . .
H H5C 0.5922 0.6776 0.5047 0.106 Uiso calc R 1 . .
C C6 0.3513(9) 0.6388(10) 0.5616(3) 0.052(2) Uani d . 1 . .
H H6 0.4254 0.7139 0.5619 0.062 Uiso calc R 1 . .
C C7 0.3927(9) 0.5475(11) 0.6202(4) 0.070(3) Uani d . 1 . .
H H7A 0.3207 0.4722 0.6209 0.083 Uiso calc R 1 . .
H H7B 0.4872 0.5029 0.6196 0.083 Uiso calc R 1 . .
C C8 0.3994(10) 0.6376(11) 0.6772(4) 0.071(3) Uani d . 1 . .
H H8A 0.4779 0.7067 0.6782 0.085 Uiso calc R 1 . .
H H8B 0.4220 0.5771 0.7136 0.085 Uiso calc R 1 . .
C C9 0.2550(10) 0.7176(12) 0.6800(4) 0.077(3) Uani d . 1 . .
H H9A 0.2673 0.7807 0.7157 0.092 Uiso calc R 1 . .
H H9B 0.1785 0.6493 0.6847 0.092 Uiso calc R 1 . .
C C10 0.2096(10) 0.8057(11) 0.6204(4) 0.072(3) Uani d . 1 . .
H H10A 0.1151 0.8499 0.6215 0.086 Uiso calc R 1 . .
H H10B 0.2805 0.8813 0.6183 0.086 Uiso calc R 1 . .
C C11 0.2002(8) 0.7125(9) 0.5630(3) 0.043(2) Uani d . 1 . .
H H11 0.1257 0.6386 0.5646 0.052 Uiso calc R 1 . .
C C12 -0.0578(9) 0.6500(11) 0.4709(4) 0.078(3) Uani d . 1 . .
H H12A -0.1318 0.6411 0.4349 0.117 Uiso calc R 1 . .
H H12B -0.1019 0.6817 0.5055 0.117 Uiso calc R 1 . .
H H12C -0.0119 0.5589 0.4804 0.117 Uiso calc R 1 . .
C C13 0.0560(8) 0.7578(10) 0.4581(4) 0.049(2) Uani d . 1 . .
C C14 0.0573(9) 0.8253(10) 0.4022(4) 0.057(2) Uani d . 1 . .
C C15 0.1691(11) 0.9218(11) 0.3882(5) 0.067(3) Uani d . 1 . .
C C18 0.5690(10) 0.7649(12) 0.1194(4) 0.065(3) Uani d . 1 . .
C C19 0.6550(9) 0.8842(10) 0.1036(4) 0.051(2) Uani d . 1 . .
C C20 0.6869(9) 0.9063(9) 0.0454(4) 0.048(2) Uani d . 1 . .
C C21 0.7836(10) 1.0251(10) 0.0312(4) 0.069(3) Uani d . 1 . .
H H21A 0.8836 1.0023 0.0474 0.103 Uiso calc R 1 . .
H H21B 0.7563 1.1118 0.0501 0.103 Uiso calc R 1 . .
H H21C 0.7731 1.0379 -0.0129 0.103 Uiso calc R 1 . .
C C22 0.6848(8) 0.8009(8) -0.0591(4) 0.042(2) Uani d . 1 . .
H H22 0.7621 0.8716 -0.0611 0.051 Uiso calc R 1 . .
C C23 0.5697(10) 0.8218(10) -0.1152(4) 0.066(3) Uani d . 1 . .
H H23A 0.5299 0.9176 -0.1146 0.079 Uiso calc R 1 . .
H H23B 0.4905 0.7545 -0.1138 0.079 Uiso calc R 1 . .
C C24 0.6317(11) 0.8001(12) -0.1745(4) 0.077(3) Uani d . 1 . .
H H24A 0.5537 0.8106 -0.2096 0.093 Uiso calc R 1 . .
H H24B 0.7042 0.8735 -0.1777 0.093 Uiso calc R 1 . .
C C25 0.7009(12) 0.6564(15) -0.1775(4) 0.100(4) Uani d . 1 . .
H H25A 0.7474 0.6501 -0.2143 0.120 Uiso calc R 1 . .
H H25B 0.6268 0.5824 -0.1799 0.120 Uiso calc R 1 . .
C C26 0.8189(10) 0.6342(11) -0.1174(4) 0.069(3) Uani d . 1 . .
H H26A 0.8597 0.5387 -0.1179 0.083 Uiso calc R 1 . .
H H26B 0.8980 0.7021 -0.1177 0.083 Uiso calc R 1 . .
C C27 0.7536(9) 0.6538(9) -0.0592(4) 0.053(2) Uani d . 1 . .
H H27 0.6771 0.5817 -0.0583 0.064 Uiso calc R 1 . .
C C28 0.7431(10) 0.4321(10) 0.0342(5) 0.069(3) Uani d . 1 . .
H H28A 0.6476 0.4693 0.0370 0.104 Uiso calc R 1 . .
H H28B 0.7692 0.3612 0.0659 0.104 Uiso calc R 1 . .
H H28C 0.7423 0.3894 -0.0058 0.104 Uiso calc R 1 . .
C C29 0.8524(8) 0.5509(9) 0.0430(4) 0.048(2) Uani d . 1 . .
C C30 0.9422(9) 0.5755(10) 0.0989(4) 0.057(2) Uani d . 1 . .
C C31 1.0469(10) 0.6904(13) 0.1100(5) 0.071(3) Uani d . 1 . .
N N1 0.3468(6) 0.5565(7) 0.5046(3) 0.0480(18) Uani d . 1 . .
H H1 0.2996 0.4770 0.5026 0.058 Uiso calc R 1 . .
N N2 0.1623(6) 0.7941(8) 0.5063(3) 0.0534(18) Uani d . 1 . .
H H2 0.2105 0.8715 0.5028 0.064 Uiso calc R 1 . .
N N3 0.6301(6) 0.8226(7) -0.0014(3) 0.0495(18) Uani d . 1 . .
H H3 0.5522 0.7761 0.0032 0.059 Uiso calc R 1 . .
N N4 0.8647(6) 0.6349(7) -0.0047(3) 0.0509(19) Uani d . 1 . .
H H4 0.9450 0.6820 -0.0034 0.061 Uiso calc R 1 . .
O O1 0.1794(7) 0.3886(7) 0.4302(3) 0.0709(18) Uani d . 1 . .
O O2 0.2644(7) 0.9658(7) 0.4308(3) 0.0779(19) Uani d . 1 . .
O O3 0.5019(7) 0.6859(8) 0.0789(3) 0.085(2) Uani d . 1 . .
O O4 1.0671(6) 0.7704(8) 0.0690(3) 0.081(2) Uani d . 1 . .
Br Br1 0.44737(12) 0.58781(14) 0.32986(5) 0.0905(4) Uani d . 1 . .
Br Br2 -0.08805(11) 0.76970(15) 0.33409(5) 0.0971(4) Uani d . 1 . .
Br Br3 0.74344(13) 1.00453(13) 0.17037(5) 0.0946(4) Uani d . 1 . .
Br Br4 0.91939(13) 0.45712(13) 0.16842(5) 0.0993(5) Uani d . 1 . .

loop_
_atom_site_aniso_label
_atom_site_aniso_U_11
_atom_site_aniso_U_22
_atom_site_aniso_U_33
_atom_site_aniso_U_12
_atom_site_aniso_U_13
_atom_site_aniso_U_23
C1 0.082(8) 0.137(11) 0.085(8) 0.005(7) 0.008(6) -0.040(8)
C16 0.119(10) 0.208(16) 0.064(8) -0.021(11) 0.011(7) 0.071(9)
C17 0.160(11) 0.127(11) 0.067(7) -0.012(9) 0.050(7) 0.005(8)
C32 0.131(9) 0.147(13) 0.074(8) 0.010(9) -0.029(7) -0.006(9)
C2 0.074(7) 0.091(8) 0.043(6) 0.012(6) 0.017(5) -0.001(6)
C3 0.054(5) 0.066(7) 0.046(6) 0.009(5) 0.015(4) 0.003(5)
C4 0.042(5) 0.048(5) 0.050(5) 0.007(5) 0.013(4) 0.003(5)
C5 0.059(6) 0.069(7) 0.086(7) -0.004(5) 0.022(5) -0.012(6)
C6 0.064(6) 0.069(7) 0.024(4) -0.001(5) 0.012(4) 0.001(4)
C7 0.071(6) 0.091(9) 0.046(6) 0.022(6) 0.007(4) 0.012(6)
C8 0.081(7) 0.087(8) 0.042(6) 0.017(6) 0.000(5) 0.011(5)
C9 0.103(7) 0.091(8) 0.037(5) 0.016(7) 0.011(5) -0.001(5)
C10 0.083(6) 0.082(8) 0.050(6) 0.007(6) 0.010(5) -0.007(6)
C11 0.051(5) 0.051(5) 0.028(4) -0.002(4) 0.006(4) 0.001(4)
C12 0.061(6) 0.086(9) 0.085(8) -0.017(6) 0.007(5) -0.011(6)
C13 0.050(5) 0.044(6) 0.052(6) 0.002(5) 0.009(4) -0.005(5)
C14 0.049(5) 0.066(7) 0.052(6) 0.003(5) -0.002(4) -0.013(5)
C15 0.076(7) 0.061(7) 0.065(7) 0.006(6) 0.017(6) 0.004(6)
C18 0.082(6) 0.067(7) 0.049(6) 0.023(7) 0.018(5) 0.002(6)
C19 0.053(5) 0.053(6) 0.047(6) -0.010(5) 0.008(4) -0.011(5)
C20 0.052(5) 0.039(6) 0.052(6) 0.007(4) 0.008(5) -0.002(5)
C21 0.093(7) 0.060(7) 0.056(6) -0.015(6) 0.018(5) -0.008(5)
C22 0.051(5) 0.036(6) 0.039(5) -0.006(4) 0.004(4) -0.003(4)
C23 0.092(7) 0.064(7) 0.039(5) 0.015(5) 0.001(5) 0.001(5)
C24 0.104(7) 0.089(8) 0.034(6) 0.034(7) -0.003(5) 0.011(5)
C25 0.120(9) 0.144(12) 0.034(6) 0.042(8) 0.001(6) -0.024(6)
C26 0.087(7) 0.079(8) 0.041(5) 0.016(5) 0.008(5) -0.002(5)
C27 0.049(5) 0.060(7) 0.050(6) -0.008(4) 0.005(4) -0.006(5)
C28 0.079(7) 0.051(7) 0.075(7) -0.008(5) 0.006(5) 0.018(6)
C29 0.049(5) 0.051(7) 0.044(5) 0.010(5) 0.010(4) 0.002(5)
C30 0.064(5) 0.052(6) 0.053(6) 0.006(5) 0.005(5) 0.003(5)
C31 0.069(7) 0.063(8) 0.076(8) 0.001(6) 0.000(6) -0.003(7)
N1 0.052(4) 0.048(5) 0.045(4) -0.013(3) 0.012(3) -0.004(4)
N2 0.058(4) 0.058(5) 0.041(4) -0.007(4) -0.002(3) 0.003(4)
N3 0.047(4) 0.056(5) 0.046(4) -0.012(3) 0.009(3) -0.012(4)
N4 0.039(4) 0.058(5) 0.054(5) -0.007(3) 0.003(3) 0.008(4)
O1 0.084(4) 0.077(5) 0.053(4) -0.013(4) 0.015(4) -0.009(4)
O2 0.084(5) 0.084(5) 0.065(4) -0.019(4) 0.009(4) 0.013(4)
O3 0.101(5) 0.091(6) 0.068(5) -0.035(4) 0.033(4) -0.007(4)
O4 0.070(4) 0.075(5) 0.093(5) -0.015(4) -0.002(4) 0.011(5)
Br1 0.1002(8) 0.1210(10) 0.0566(7) 0.0003(8) 0.0317(6) 0.0100(7)
Br2 0.0836(7) 0.1347(11) 0.0628(7) 0.0004(8) -0.0196(5) -0.0041(8)
Br3 0.1140(9) 0.1142(10) 0.0531(6) -0.0114(8) 0.0055(6) -0.0306(7)
Br4 0.1200(10) 0.1090(11) 0.0666(8) 0.0057(8) 0.0076(6) 0.0326(7)

loop_
_atom_type_symbol
_atom_type_description
_atom_type_scat_dispersion_real
_atom_type_scat_dispersion_imag
_atom_type_scat_source
C C 0.0033 0.0016 'International Tables Vol C Tables 4.2.6.8 and 6.1.1.4'
H H 0.0000 0.0000 'International Tables Vol C Tables 4.2.6.8 and 6.1.1.4'
N N 0.0061 0.0033 'International Tables Vol C Tables 4.2.6.8 and 6.1.1.4'
O O 0.0106 0.0060 'International Tables Vol C Tables 4.2.6.8 and 6.1.1.4'
Br Br -0.2901 2.4595 'International Tables Vol C Tables 4.2.6.8 and 6.1.1.4'

loop_
_geom_angle_atom_site_label_1
_geom_angle_atom_site_label_2
_geom_angle_atom_site_label_3
_geom_angle_site_symmetry_1
_geom_angle_site_symmetry_3
_geom_angle
_geom_angle_publ_flag
C2 C1 H1A . . 109.5 ?
C2 C1 H1B . . 109.5 ?
H1A C1 H1B . . 109.5 ?
C2 C1 H1C . . 109.5 ?
H1A C1 H1C . . 109.5 ?
H1B C1 H1C . . 109.5 ?
C15 C16 H16A . . 109.5 ?
C15 C16 H16B . . 109.5 ?
H16A C16 H16B . . 109.5 ?
C15 C16 H16C . . 109.5 ?
H16A C16 H16C . . 109.5 ?
H16B C16 H16C . . 109.5 ?
C18 C17 H17A . . 109.5 ?
C18 C17 H17B . . 109.5 ?
H17A C17 H17B . . 109.5 ?
C18 C17 H17C . . 109.5 ?
H17A C17 H17C . . 109.5 ?
H17B C17 H17C . . 109.5 ?
C31 C32 H32A . . 109.5 ?
C31 C32 H32B . . 109.5 ?
H32A C32 H32B . . 109.5 ?
C31 C32 H32C . . 109.5 ?
H32A C32 H32C . . 109.5 ?
H32B C32 H32C . . 109.5 ?
O1 C2 C3 . . 119.2(8) no
O1 C2 C1 . . 119.2(10) no
C3 C2 C1 . . 121.5(9) ?
C4 C3 C2 . . 124.3(8) ?
C4 C3 Br1 . . 119.3(7) ?
C2 C3 Br1 . . 116.0(7) ?
C3 C4 N1 . . 120.7(8) no
C3 C4 C5 . . 123.1(8) ?
N1 C4 C5 . . 116.2(7) no
C4 C5 H5A . . 109.5 ?
C4 C5 H5B . . 109.5 ?
H5A C5 H5B . . 109.5 ?
C4 C5 H5C . . 109.5 ?
H5A C5 H5C . . 109.5 ?
H5B C5 H5C . . 109.5 ?
N1 C6 C7 . . 112.8(7) no
N1 C6 C11 . . 110.2(6) no
C7 C6 C11 . . 109.5(6) ?
N1 C6 H6 . . 108.1 ?
C7 C6 H6 . . 108.1 ?
C11 C6 H6 . . 108.1 ?
C8 C7 C6 . . 110.6(8) ?
C8 C7 H7A . . 109.5 ?
C6 C7 H7A . . 109.5 ?
C8 C7 H7B . . 109.5 ?
C6 C7 H7B . . 109.5 ?
H7A C7 H7B . . 108.1 ?
C7 C8 C9 . . 112.6(7) ?
C7 C8 H8A . . 109.1 ?
C9 C8 H8A . . 109.1 ?
C7 C8 H8B . . 109.1 ?
C9 C8 H8B . . 109.1 ?
H8A C8 H8B . . 107.8 ?
C8 C9 C10 . . 110.3(7) ?
C8 C9 H9A . . 109.6 ?
C10 C9 H9A . . 109.6 ?
C8 C9 H9B . . 109.6 ?
C10 C9 H9B . . 109.6 ?
H9A C9 H9B . . 108.1 ?
C11 C10 C9 . . 111.2(8) ?
C11 C10 H10A . . 109.4 ?
C9 C10 H10A . . 109.4 ?
C11 C10 H10B . . 109.4 ?
C9 C10 H10B . . 109.4 ?
H10A C10 H10B . . 108.0 ?
N2 C11 C10 . . 112.1(7) no
N2 C11 C6 . . 108.1(6) no
C10 C11 C6 . . 109.6(6) ?
N2 C11 H11 . . 109.0 ?
C10 C11 H11 . . 109.0 ?
C6 C11 H11 . . 109.0 ?
C13 C12 H12A . . 109.5 ?
C13 C12 H12B . . 109.5 ?
H12A C12 H12B . . 109.5 ?
C13 C12 H12C . . 109.5 ?
H12A C12 H12C . . 109.5 ?
H12B C12 H12C . . 109.5 ?
N2 C13 C14 . . 117.6(8) no
N2 C13 C12 . . 117.4(8) no
C14 C13 C12 . . 124.9(8) ?
C13 C14 C15 . . 125.7(8) ?
C13 C14 Br2 . . 117.4(7) ?
C15 C14 Br2 . . 116.4(7) ?
O2 C15 C14 . . 119.6(9) no
O2 C15 C16 . . 120.6(10) no
C14 C15 C16 . . 119.8(10) ?
O3 C18 C19 . . 121.5(8) no
O3 C18 C17 . . 117.7(11) no
C19 C18 C17 . . 120.8(10) ?
C20 C19 C18 . . 123.2(8) ?
C20 C19 Br3 . . 119.3(7) ?
C18 C19 Br3 . . 117.2(7) ?
N3 C20 C19 . . 120.6(8) no
N3 C20 C21 . . 117.3(8) no
C19 C20 C21 . . 122.1(8) ?
C20 C21 H21A . . 109.5 ?
C20 C21 H21B . . 109.5 ?
H21A C21 H21B . . 109.5 ?
C20 C21 H21C . . 109.5 ?
H21A C21 H21C . . 109.5 ?
H21B C21 H21C . . 109.5 ?
N3 C22 C23 . . 113.0(7) no
N3 C22 C27 . . 109.5(7) no
C23 C22 C27 . . 111.1(7) ?
N3 C22 H22 . . 107.7 ?
C23 C22 H22 . . 107.7 ?
C27 C22 H22 . . 107.7 ?
C22 C23 C24 . . 111.4(7) ?
C22 C23 H23A . . 109.4 ?
C24 C23 H23A . . 109.4 ?
C22 C23 H23B . . 109.4 ?
C24 C23 H23B . . 109.3 ?
H23A C23 H23B . . 108.0 ?
C25 C24 C23 . . 112.4(8) ?
C25 C24 H24A . . 109.1 ?
C23 C24 H24A . . 109.1 ?
C25 C24 H24B . . 109.1 ?
C23 C24 H24B . . 109.1 ?
H24A C24 H24B . . 107.8 ?
C24 C25 C26 . . 109.0(8) ?
C24 C25 H25A . . 109.9 ?
C26 C25 H25A . . 109.9 ?
C24 C25 H25B . . 109.9 ?
C26 C25 H25B . . 109.9 ?
H25A C25 H25B . . 108.3 ?
C27 C26 C25 . . 111.6(7) ?
C27 C26 H26A . . 109.3 ?
C25 C26 H26A . . 109.3 ?
C27 C26 H26B . . 109.3 ?
C25 C26 H26B . . 109.3 ?
H26A C26 H26B . . 108.0 ?
N4 C27 C26 . . 110.5(7) no
N4 C27 C22 . . 110.6(7) no
C26 C27 C22 . . 109.7(8) ?
N4 C27 H27 . . 108.7 ?
C26 C27 H27 . . 108.7 ?
C22 C27 H27 . . 108.7 ?
C29 C28 H28A . . 109.5 ?
C29 C28 H28B . . 109.5 ?
H28A C28 H28B . . 109.5 ?
C29 C28 H28C . . 109.5 ?
H28A C28 H28C . . 109.5 ?
H28B C28 H28C . . 109.5 ?
N4 C29 C30 . . 118.8(8) no
N4 C29 C28 . . 118.7(7) no
C30 C29 C28 . . 122.5(8) ?
C29 C30 C31 . . 124.5(9) ?
C29 C30 Br4 . . 118.5(7) ?
C31 C30 Br4 . . 116.9(7) ?
O4 C31 C30 . . 121.2(9) no
O4 C31 C32 . . 119.2(11) no
C30 C31 C32 . . 119.5(11) ?
C4 N1 C6 . . 127.2(7) no
C4 N1 H1 . . 116.4 ?
C6 N1 H1 . . 116.4 ?
C13 N2 C11 . . 125.1(7) no
C13 N2 H2 . . 117.5 ?
C11 N2 H2 . . 117.5 ?
C20 N3 C22 . . 127.1(7) no
C20 N3 H3 . . 116.5 ?
C22 N3 H3 . . 116.5 ?
C29 N4 C27 . . 125.3(7) no
C29 N4 H4 . . 117.3 ?
C27 N4 H4 . . 117.3 ?

loop_
_geom_bond_atom_site_label_1
_geom_bond_atom_site_label_2
_geom_bond_site_symmetry_2
_geom_bond_distance
_geom_bond_publ_flag
C1 C2 . 1.503(13) ?
C1 H1A . 0.9600 ?
C1 H1B . 0.9600 ?
C1 H1C . 0.9600 ?
C16 C15 . 1.492(13) ?
C16 H16A . 0.9600 ?
C16 H16B . 0.9600 ?
C16 H16C . 0.9600 ?
C17 C18 . 1.513(12) ?
C17 H17A . 0.9600 ?
C17 H17B . 0.9600 ?
C17 H17C . 0.9600 ?
C32 C31 . 1.501(12) ?
C32 H32A . 0.9600 ?
C32 H32B . 0.9600 ?
C32 H32C . 0.9600 ?
C2 O1 . 1.220(10) no
C2 C3 . 1.474(13) ?
C3 C4 . 1.335(11) ?
C3 Br1 . 1.903(8) ?
C4 N1 . 1.341(9) no
C4 C5 . 1.504(12) ?
C5 H5A . 0.9600 ?
C5 H5B . 0.9600 ?
C5 H5C . 0.9600 ?
C6 N1 . 1.457(9) no
C6 C7 . 1.536(11) ?
C6 C11 . 1.564(10) ?
C6 H6 . 0.9800 ?
C7 C8 . 1.495(11) ?
C7 H7A . 0.9700 ?
C7 H7B . 0.9700 ?
C8 C9 . 1.541(12) ?
C8 H8A . 0.9700 ?
C8 H8B . 0.9700 ?
C9 C10 . 1.541(11) ?
C9 H9A . 0.9700 ?
C9 H9B . 0.9700 ?
C10 C11 . 1.516(11) ?
C10 H10A . 0.9700 ?
C10 H10B . 0.9700 ?
C11 N2 . 1.448(9) no
C11 H11 . 0.9800 ?
C12 C13 . 1.515(12) ?
C12 H12A . 0.9600 ?
C12 H12B . 0.9600 ?
C12 H12C . 0.9600 ?
C13 N2 . 1.364(9) no
C13 C14 . 1.376(11) ?
C14 C15 . 1.442(13) ?
C14 Br2 . 1.911(8) ?
C15 O2 . 1.246(11) no
C18 O3 . 1.240(11) no
C18 C19 . 1.444(14) ?
C19 C20 . 1.365(11) ?
C19 Br3 . 1.917(8) ?
C20 N3 . 1.327(10) no
C20 C21 . 1.489(12) ?
C21 H21A . 0.9600 ?
C21 H21B . 0.9600 ?
C21 H21C . 0.9600 ?
C22 N3 . 1.445(10) no
C22 C23 . 1.502(10) ?
C22 C27 . 1.515(11) ?
C22 H22 . 0.9800 ?
C23 C24 . 1.510(12) ?
C23 H23A . 0.9700 ?
C23 H23B . 0.9700 ?
C24 C25 . 1.494(14) ?
C24 H24A . 0.9700 ?
C24 H24B . 0.9700 ?
C25 C26 . 1.581(11) ?
C25 H25A . 0.9700 ?
C25 H25B . 0.9700 ?
C26 C27 . 1.502(10) ?
C26 H26A . 0.9700 ?
C26 H26B . 0.9700 ?
C27 N4 . 1.453(9) no
C27 H27 . 0.9800 ?
C28 C29 . 1.494(12) ?
C28 H28A . 0.9600 ?
C28 H28B . 0.9600 ?
C28 H28C . 0.9600 ?
C29 N4 . 1.324(9) no
C29 C30 . 1.381(11) ?
C30 C31 . 1.441(14) ?
C30 Br4 . 1.916(9) ?
C31 O4 . 1.204(11) no
N1 H1 . 0.8600 ?
N2 H2 . 0.8600 ?
N3 H3 . 0.8600 ?
N4 H4 . 0.8600 ?

loop_
_geom_hbond_atom_site_label_D
_geom_hbond_atom_site_label_H
_geom_hbond_atom_site_label_A
_geom_hbond_site_symmetry_A
_geom_hbond_distance_DH
_geom_hbond_distance_HA
_geom_hbond_distance_DA
_geom_hbond_angle_DHA
N1 H1 O1 . 0.86 1.96 2.588(8) 128.5
N2 H2 O2 . 0.86 1.93 2.584(9) 131.4
N3 H3 O3 . 0.86 1.98 2.602(9) 128.7
N4 H4 O4 . 0.86 1.97 2.596(9) 128.5
C5 H5C O2 2_646 0.96 2.66 3.463(12) 141.6
C12 H12B O1 2_556 0.96 2.56 3.416(12) 148.9
C23 H23A O3 2_655 0.97 2.66 3.581(12) 159.4
C28 H28C O4 2_745 0.96 2.65 3.419(13) 137.6

loop_
_geom_torsion_atom_site_label_1
_geom_torsion_atom_site_label_2
_geom_torsion_atom_site_label_3
_geom_torsion_atom_site_label_4
_geom_torsion_site_symmetry_1
_geom_torsion_site_symmetry_2
_geom_torsion_site_symmetry_3
_geom_torsion_site_symmetry_4
_geom_torsion
_geom_torsion_publ_flag
O1 C2 C3 C4 . . . . -9.1(14) ?
C1 C2 C3 C4 . . . . 168.9(9) ?
O1 C2 C3 Br1 . . . . 179.5(7) ?
C1 C2 C3 Br1 . . . . -2.6(12) ?
C2 C3 C4 N1 . . . . 6.0(13) ?
Br1 C3 C4 N1 . . . . 177.2(6) ?
C2 C3 C4 C5 . . . . -176.5(8) ?
Br1 C3 C4 C5 . . . . -5.3(11) ?
N1 C6 C7 C8 . . . . 178.6(7) ?
C11 C6 C7 C8 . . . . -58.3(10) ?
C6 C7 C8 C9 . . . . 56.6(11) ?
C7 C8 C9 C10 . . . . -54.3(11) ?
C8 C9 C10 C11 . . . . 55.0(10) ?
C9 C10 C11 N2 . . . . -178.1(7) ?
C9 C10 C11 C6 . . . . -58.0(9) ?
N1 C6 C11 N2 . . . . -53.7(9) ?
C7 C6 C11 N2 . . . . -178.3(7) ?
N1 C6 C11 C10 . . . . -176.2(7) ?
C7 C6 C11 C10 . . . . 59.2(10) ?
N2 C13 C14 C15 . . . . 6.2(13) ?
C12 C13 C14 C15 . . . . -176.2(8) ?
N2 C13 C14 Br2 . . . . 178.1(6) ?
C12 C13 C14 Br2 . . . . -4.3(11) ?
C13 C14 C15 O2 . . . . -10.3(14) ?
Br2 C14 C15 O2 . . . . 177.7(7) ?
C13 C14 C15 C16 . . . . 168.6(10) ?
Br2 C14 C15 C16 . . . . -3.4(12) ?
O3 C18 C19 C20 . . . . -10.1(14) ?
C17 C18 C19 C20 . . . . 168.3(9) ?
O3 C18 C19 Br3 . . . . 176.3(7) ?
C17 C18 C19 Br3 . . . . -5.2(12) ?
C18 C19 C20 N3 . . . . 4.9(13) ?
Br3 C19 C20 N3 . . . . 178.4(6) ?
C18 C19 C20 C21 . . . . -176.1(8) ?
Br3 C19 C20 C21 . . . . -2.6(11) ?
N3 C22 C23 C24 . . . . 179.2(8) ?
C27 C22 C23 C24 . . . . -57.2(10) ?
C22 C23 C24 C25 . . . . 56.6(12) ?
C23 C24 C25 C26 . . . . -54.1(12) ?
C24 C25 C26 C27 . . . . 55.3(12) ?
C25 C26 C27 N4 . . . . -179.2(8) ?
C25 C26 C27 C22 . . . . -57.0(11) ?
N3 C22 C27 N4 . . . . -54.4(8) ?
C23 C22 C27 N4 . . . . 180.0(7) ?
N3 C22 C27 C26 . . . . -176.5(6) ?
C23 C22 C27 C26 . . . . 57.9(9) ?
N4 C29 C30 C31 . . . . 2.1(12) ?
C28 C29 C30 C31 . . . . -178.6(8) ?
N4 C29 C30 Br4 . . . . 178.1(6) ?
C28 C29 C30 Br4 . . . . -2.5(11) ?
C29 C30 C31 O4 . . . . -3.4(15) ?
Br4 C30 C31 O4 . . . . -179.5(8) ?
C29 C30 C31 C32 . . . . 172.3(9) ?
Br4 C30 C31 C32 . . . . -3.8(12) ?
C3 C4 N1 C6 . . . . -161.2(8) ?
C5 C4 N1 C6 . . . . 21.2(11) ?
C7 C6 N1 C4 . . . . -132.1(8) ?
C11 C6 N1 C4 . . . . 105.2(8) ?
C14 C13 N2 C11 . . . . -164.3(7) ?
C12 C13 N2 C11 . . . . 17.9(11) ?
C10 C11 N2 C13 . . . . -131.6(8) ?
C6 C11 N2 C13 . . . . 107.4(8) ?
C19 C20 N3 C22 . . . . -159.0(8) ?
C21 C20 N3 C22 . . . . 22.0(12) ?
C23 C22 N3 C20 . . . . -128.5(8) ?
C27 C22 N3 C20 . . . . 107.0(8) ?
C30 C29 N4 C27 . . . . -159.8(8) ?
C28 C29 N4 C27 . . . . 20.9(12) ?
C26 C27 N4 C29 . . . . -129.6(8) ?
C22 C27 N4 C29 . . . . 108.7(9) ?
